data_4100357
_journal_name_full 'Journal of the American Chemical Society'
_journal_paper_doi 10.1021/ja053050i
_journal_year 2005
_chemical_formula_sum 'C30 H70 B10 I2 P4 Pt2'
_chemical_formula_weight 1306.82
_space_group_IT_number 15
_symmetry_cell_setting monoclinic
_symmetry_space_group_name_Hall '-C 2yc'
_symmetry_space_group_name_H-M 'C 1 2/c 1'
_cell_angle_alpha 90.00
_cell_angle_beta 89.9411(8)
_cell_angle_gamma 90.00
_cell_formula_units_Z 16
_cell_length_a 62.1128(10)
_cell_length_b 22.0071(3)
_cell_length_c 14.0494(2)
_cell_measurement_temperature 150(1)
_cell_volume 19204.4(5)
_diffrn_ambient_temperature 150(1)
_exptl_crystal_density_diffrn 1.808
_cod_original_sg_symbol_H-M 'C 2/c'
_cod_database_code 4100357

loop_
_symmetry_equiv_pos_as_xyz
'x, y, z'
'-x, y, -z+1/2'
'x+1/2, y+1/2, z'
'-x+1/2, y+1/2, -z+1/2'
'-x, -y, -z'
'x, -y, z-1/2'
'-x+1/2, -y+1/2, -z'
'x+1/2, -y+1/2, z-1/2'

loop_
_atom_site_label
_atom_site_type_symbol
_atom_site_fract_x
_atom_site_fract_y
_atom_site_fract_z
_atom_site_U_iso_or_equiv
_atom_site_adp_type
_atom_site_occupancy
_atom_site_symmetry_multiplicity
_atom_site_calc_flag
_atom_site_refinement_flags
_atom_site_disorder_assembly
_atom_site_disorder_group
Pt1 Pt 0.175198(7) 0.850539(16) 0.04909(3) 0.01921(8) Uani 1 1 d . . .
Pt2 Pt 0.327228(7) 0.861950(16) -0.51192(3) 0.02053(9) Uani 1 1 d . . .
Pt3 Pt 0.074199(6) 0.109434(17) 0.04199(3) 0.02124(9) Uani 1 1 d . . .
Pt4 Pt 0.075293(8) 0.39732(2) 0.53553(4) 0.04436(15) Uani 1 1 d . . .
I1 I 0.138999(12) 0.86642(3) 0.14470(5) 0.03085(16) Uani 1 1 d . . .
I2 I 0.356729(14) 0.86400(4) -0.64758(6) 0.03924(19) Uani 1 1 d . . .
I3 I 0.106457(13) 0.10877(3) 0.16521(5) 0.03285(17) Uani 1 1 d . . .
I4 I 0.10807(2) 0.38889(4) 0.65403(6) 0.0586(3) Uani 1 1 d . A .
P1 P 0.19267(5) 0.91735(12) 0.15108(19) 0.0233(6) Uani 1 1 d . . .
P2 P 0.15900(4) 0.78577(11) -0.05920(19) 0.0214(5) Uani 1 1 d . . .
P3 P 0.30601(5) 0.93470(12) -0.5847(2) 0.0262(6) Uani 1 1 d . . .
P4 P 0.34543(5) 0.78303(12) -0.4385(2) 0.0247(6) Uani 1 1 d . . .
P5 P 0.09184(5) 0.04054(12) -0.0548(2) 0.0257(6) Uani 1 1 d . . .
P6 P 0.05534(5) 0.17749(15) 0.1344(2) 0.0359(7) Uani 1 1 d D . .
P7 P 0.09157(5) 0.47311(12) 0.4474(2) 0.0272(6) Uani 1 1 d . A .
P8 P 0.06068(9) 0.3306(2) 0.6434(4) 0.0204(10) Uani 0.50 1 d P A 1
P8' P 0.05697(9) 0.3090(2) 0.5929(4) 0.0213(11) Uani 0.50 1 d P A 2
B1 B 0.2292(2) 0.8201(6) -0.2644(9) 0.028(3) Uani 1 1 d . . .
H1 H 0.2133 0.8024 -0.2909 0.034 Uiso 1 1 calc R . .
B2 B 0.2323(2) 0.8985(6) -0.2394(9) 0.030(3) Uani 1 1 d . . .
H2 H 0.2189 0.9320 -0.2496 0.036 Uiso 1 1 calc R . .
B3 B 0.25154(19) 0.9036(5) -0.1435(9) 0.025(3) Uani 1 1 d . . .
H3 H 0.2506 0.9414 -0.0902 0.030 Uiso 1 1 calc R . .
B4 B 0.25939(19) 0.8284(5) -0.1104(8) 0.024(2) Uani 1 1 d . . .
H4 H 0.2635 0.8164 -0.0351 0.028 Uiso 1 1 calc R . .
B5 B 0.2453(2) 0.7768(6) -0.1841(8) 0.027(3) Uani 1 1 d . . .
H5 H 0.2403 0.7309 -0.1579 0.033 Uiso 1 1 calc R . .
B6 B 0.2462(2) 0.8632(6) -0.3359(9) 0.033(3) Uani 1 1 d . . .
H6 H 0.2423 0.8742 -0.4118 0.039 Uiso 1 1 calc R . .
B7 B 0.2599(2) 0.9162(5) -0.2603(10) 0.032(3) Uani 1 1 d . . .
H7 H 0.2648 0.9625 -0.2854 0.038 Uiso 1 1 calc R . .
B8 B 0.2768(2) 0.8727(6) -0.1816(9) 0.030(3) Uani 1 1 d . . .
H8 H 0.2927 0.8899 -0.1555 0.036 Uiso 1 1 calc R . .
B9 B 0.2728(2) 0.7949(5) -0.2070(9) 0.026(3) Uani 1 1 d . . .
H9 H 0.2861 0.7611 -0.1976 0.032 Uiso 1 1 calc R . .
B10 B 0.2537(2) 0.7899(6) -0.3036(9) 0.032(3) Uani 1 1 d . . .
H10 H 0.2545 0.7525 -0.3576 0.038 Uiso 1 1 calc R . .
B11 B 0.0221(2) 0.1394(6) -0.2750(10) 0.035(3) Uani 1 1 d . . .
H11 H 0.0371 0.1659 -0.2907 0.042 Uiso 1 1 calc R . .
B12 B 0.0231(2) 0.0594(6) -0.2755(9) 0.034(3) Uani 1 1 d . . .
H12 H 0.0382 0.0333 -0.2907 0.041 Uiso 1 1 calc R . .
B13 B 0.0030(2) 0.0345(6) -0.1886(11) 0.037(3) Uani 1 1 d . . .
H13 H 0.0051 -0.0088 -0.1475 0.044 Uiso 1 1 calc R . .
B14 B -0.0088(2) 0.1006(6) -0.1339(11) 0.037(3) Uani 1 1 d . . .
H14 H -0.0143 0.1012 -0.0579 0.044 Uiso 1 1 calc R . .
B15 B 0.0033(2) 0.1658(6) -0.1894(11) 0.038(3) Uani 1 1 d . . .
H15 H 0.0058 0.2092 -0.1492 0.046 Uiso 1 1 calc R . .
B16 B 0.0226(5) 0.3766(13) 0.201(2) 0.096(8) Uiso 1 1 d . . .
H16 H 0.0371 0.3546 0.1684 0.116 Uiso 1 1 calc R . .
B17 B 0.0219(3) 0.4505(8) 0.2232(14) 0.054(5) Uani 1 1 d . . .
H17 H 0.0370 0.4772 0.2119 0.065 Uiso 1 1 calc R . .
B18 B 0.0036(3) 0.4752(7) 0.3101(12) 0.042(4) Uani 1 1 d . . .
H18 H 0.0061 0.5186 0.3503 0.051 Uiso 1 1 calc R . .
B19 B -0.0075(4) 0.4128(11) 0.370(2) 0.094(8) Uiso 1 1 d D . .
H19 H -0.0117 0.4138 0.4475 0.113 Uiso 1 1 calc R . .
B20 B 0.0046(6) 0.3481(15) 0.308(3) 0.156(15) Uiso 1 1 d D . .
H20 H 0.0086 0.3038 0.3427 0.187 Uiso 1 1 calc R . .
C1 C 0.20079(18) 0.8449(4) -0.0288(7) 0.021(2) Uani 1 1 d . . .
C2 C 0.21608(17) 0.8437(5) -0.0817(7) 0.022(2) Uani 1 1 d . . .
C3 C 0.23353(18) 0.8445(4) -0.1489(7) 0.022(2) Uani 1 1 d . . .
C4 C 0.27184(17) 0.8490(5) -0.2959(8) 0.024(2) Uani 1 1 d . . .
C5 C 0.28970(19) 0.8514(5) -0.3639(8) 0.030(3) Uani 1 1 d . . .
C6 C 0.30411(18) 0.8554(4) -0.4180(8) 0.025(2) Uani 1 1 d . . .
C7 C 0.1946(2) 0.8896(5) 0.2737(8) 0.034(3) Uani 1 1 d . . .
H7A H 0.1799 0.8819 0.2974 0.041 Uiso 1 1 calc R . .
H7B H 0.2022 0.8500 0.2726 0.041 Uiso 1 1 calc R . .
C8 C 0.2060(3) 0.9306(7) 0.3451(9) 0.053(4) Uani 1 1 d . . .
H8A H 0.2060 0.9113 0.4079 0.079 Uiso 1 1 calc R . .
H8B H 0.1986 0.9697 0.3487 0.079 Uiso 1 1 calc R . .
H8C H 0.2209 0.9372 0.3245 0.079 Uiso 1 1 calc R . .
C9 C 0.17836(19) 0.9898(5) 0.1621(8) 0.030(2) Uani 1 1 d . . .
H9A H 0.1641 0.9827 0.1917 0.036 Uiso 1 1 calc R . .
H9B H 0.1866 1.0173 0.2044 0.036 Uiso 1 1 calc R . .
C10 C 0.1753(3) 1.0201(5) 0.0660(10) 0.051(4) Uani 1 1 d . . .
H10A H 0.1676 1.0586 0.0744 0.076 Uiso 1 1 calc R . .
H10B H 0.1669 0.9933 0.0244 0.076 Uiso 1 1 calc R . .
H10C H 0.1894 1.0279 0.0371 0.076 Uiso 1 1 calc R . .
C11 C 0.22022(18) 0.9392(5) 0.1180(8) 0.031(3) Uani 1 1 d . . .
H11A H 0.2205 0.9496 0.0494 0.037 Uiso 1 1 calc R . .
H11B H 0.2243 0.9761 0.1540 0.037 Uiso 1 1 calc R . .
C12 C 0.2368(2) 0.8899(6) 0.1368(10) 0.047(3) Uani 1 1 d . . .
H12A H 0.2510 0.9042 0.1174 0.070 Uiso 1 1 calc R . .
H12B H 0.2330 0.8534 0.1004 0.070 Uiso 1 1 calc R . .
H12C H 0.2369 0.8802 0.2049 0.070 Uiso 1 1 calc R . .
C13 C 0.17710(19) 0.7303(5) -0.1157(9) 0.036(3) Uani 1 1 d . . .
H13A H 0.1689 0.7050 -0.1612 0.043 Uiso 1 1 calc R . .
H13B H 0.1885 0.7519 -0.1513 0.043 Uiso 1 1 calc R . .
C14 C 0.1874(2) 0.6892(5) -0.0387(11) 0.052(4) Uani 1 1 d . . .
H14A H 0.1971 0.6598 -0.0692 0.079 Uiso 1 1 calc R . .
H14B H 0.1761 0.6674 -0.0041 0.079 Uiso 1 1 calc R . .
H14C H 0.1956 0.7143 0.0060 0.079 Uiso 1 1 calc R . .
C15 C 0.1365(2) 0.7399(6) -0.0183(9) 0.041(3) Uani 1 1 d . . .
H15A H 0.1418 0.7122 0.0319 0.049 Uiso 1 1 calc R . .
H15B H 0.1258 0.7673 0.0115 0.049 Uiso 1 1 calc R . .
C16 C 0.1249(3) 0.7017(8) -0.0931(11) 0.069(5) Uani 1 1 d . . .
H16A H 0.1130 0.6794 -0.0629 0.103 Uiso 1 1 calc R . .
H16B H 0.1350 0.6728 -0.1215 0.103 Uiso 1 1 calc R . .
H16C H 0.1191 0.7283 -0.1427 0.103 Uiso 1 1 calc R . .
C17 C 0.14811(18) 0.8275(6) -0.1604(8) 0.035(3) Uani 1 1 d . . .
H17A H 0.1434 0.7980 -0.2092 0.042 Uiso 1 1 calc R . .
H17B H 0.1353 0.8504 -0.1391 0.042 Uiso 1 1 calc R . .
C18 C 0.16364(19) 0.8711(6) -0.2053(8) 0.036(3) Uani 1 1 d . . .
H18A H 0.1567 0.8915 -0.2591 0.054 Uiso 1 1 calc R . .
H18B H 0.1763 0.8489 -0.2280 0.054 Uiso 1 1 calc R . .
H18C H 0.1681 0.9015 -0.1582 0.054 Uiso 1 1 calc R . .
C19 C 0.2915(2) 0.9858(6) -0.5055(11) 0.055(4) Uani 1 1 d . . .
H19A H 0.2855 1.0196 -0.5437 0.066 Uiso 1 1 calc R . .
H19B H 0.2792 0.9634 -0.4773 0.066 Uiso 1 1 calc R . .
C20 C 0.3049(3) 1.0125(6) -0.4250(10) 0.067(5) Uani 1 1 d . . .
H20A H 0.2959 1.0392 -0.3859 0.100 Uiso 1 1 calc R . .
H20B H 0.3169 1.0359 -0.4519 0.100 Uiso 1 1 calc R . .
H20C H 0.3106 0.9795 -0.3855 0.100 Uiso 1 1 calc R . .
C21 C 0.3176(2) 0.9846(5) -0.6750(8) 0.036(3) Uani 1 1 d . . .
H21A H 0.3240 0.9589 -0.7254 0.043 Uiso 1 1 calc R . .
H21B H 0.3057 1.0080 -0.7045 0.043 Uiso 1 1 calc R . .
C22 C 0.3343(2) 1.0285(6) -0.6422(13) 0.062(5) Uani 1 1 d . . .
H22A H 0.3394 1.0526 -0.6965 0.093 Uiso 1 1 calc R . .
H22B H 0.3464 1.0062 -0.6145 0.093 Uiso 1 1 calc R . .
H22C H 0.3281 1.0556 -0.5941 0.093 Uiso 1 1 calc R . .
C23 C 0.2834(3) 0.8974(9) -0.6449(15) 0.086(6) Uiso 1 1 d . . .
H23A H 0.2742 0.8789 -0.5950 0.103 Uiso 1 1 calc R . .
H23B H 0.2747 0.9297 -0.6755 0.103 Uiso 1 1 calc R . .
C24 C 0.2871(4) 0.8544(11) -0.7111(18) 0.114(8) Uiso 1 1 d . . .
H24A H 0.2734 0.8425 -0.7406 0.171 Uiso 1 1 calc R . .
H24B H 0.2937 0.8189 -0.6809 0.171 Uiso 1 1 calc R . .
H24C H 0.2968 0.8705 -0.7599 0.171 Uiso 1 1 calc R . .
C25 C 0.3736(2) 0.7969(6) -0.4133(10) 0.040(3) Uani 1 1 d . . .
H25A H 0.3806 0.8114 -0.4726 0.048 Uiso 1 1 calc R . .
H25B H 0.3745 0.8303 -0.3663 0.048 Uiso 1 1 calc R . .
C26 C 0.3870(2) 0.7422(6) -0.3747(11) 0.053(4) Uani 1 1 d . . .
H26A H 0.4019 0.7551 -0.3637 0.079 Uiso 1 1 calc R . .
H26B H 0.3868 0.7091 -0.4213 0.079 Uiso 1 1 calc R . .
H26C H 0.3807 0.7280 -0.3147 0.079 Uiso 1 1 calc R . .
C27 C 0.33454(18) 0.7567(5) -0.3249(7) 0.029(2) Uani 1 1 d . . .
H27A H 0.3190 0.7480 -0.3331 0.034 Uiso 1 1 calc R . .
H27B H 0.3417 0.7182 -0.3076 0.034 Uiso 1 1 calc R . .
C28 C 0.3372(2) 0.8013(6) -0.2436(8) 0.040(3) Uani 1 1 d . . .
H28A H 0.3309 0.7841 -0.1855 0.060 Uiso 1 1 calc R . .
H28B H 0.3298 0.8394 -0.2592 0.060 Uiso 1 1 calc R . .
H28C H 0.3525 0.8094 -0.2335 0.060 Uiso 1 1 calc R . .
C29 C 0.3448(2) 0.7153(5) -0.5133(10) 0.047(3) Uani 1 1 d . . .
H29A H 0.3536 0.7223 -0.5710 0.057 Uiso 1 1 calc R . .
H29B H 0.3511 0.6806 -0.4781 0.057 Uiso 1 1 calc R . .
C30 C 0.3213(3) 0.6996(6) -0.5429(11) 0.061(5) Uani 1 1 d . . .
H30A H 0.3214 0.6633 -0.5833 0.092 Uiso 1 1 calc R . .
H30B H 0.3151 0.7337 -0.5782 0.092 Uiso 1 1 calc R . .
H30C H 0.3127 0.6918 -0.4858 0.092 Uiso 1 1 calc R . .
C31 C 0.04945(16) 0.1053(5) -0.0474(8) 0.025(2) Uani 1 1 d . . .
C32 C 0.03510(17) 0.1012(5) -0.1008(8) 0.025(2) Uani 1 1 d . . .
C33 C 0.01808(17) 0.0996(5) -0.1711(8) 0.026(2) Uani 1 1 d . . .
C34 C 0.12079(18) 0.0520(6) -0.0678(9) 0.037(3) Uani 1 1 d . . .
H34A H 0.1232 0.0926 -0.0961 0.044 Uiso 1 1 calc R . .
H34B H 0.1273 0.0523 -0.0035 0.044 Uiso 1 1 calc R . .
C35 C 0.1328(2) 0.0049(7) -0.1287(9) 0.044(3) Uani 1 1 d . . .
H35A H 0.1482 0.0152 -0.1309 0.066 Uiso 1 1 calc R . .
H35B H 0.1270 0.0049 -0.1934 0.066 Uiso 1 1 calc R . .
H35C H 0.1311 -0.0356 -0.1006 0.066 Uiso 1 1 calc R . .
C36 C 0.0884(2) -0.0365(5) -0.0101(11) 0.048(3) Uani 1 1 d . . .
H36A H 0.0940 -0.0655 -0.0578 0.058 Uiso 1 1 calc R . .
H36B H 0.0969 -0.0413 0.0488 0.058 Uiso 1 1 calc R . .
C37 C 0.0650(3) -0.0521(6) 0.0110(11) 0.055(4) Uani 1 1 d . . .
H37A H 0.0641 -0.0939 0.0347 0.082 Uiso 1 1 calc R . .
H37B H 0.0565 -0.0483 -0.0474 0.082 Uiso 1 1 calc R . .
H37C H 0.0594 -0.0242 0.0593 0.082 Uiso 1 1 calc R . .
C38 C 0.0820(2) 0.0381(6) -0.1787(8) 0.036(3) Uani 1 1 d . . .
H38A H 0.0902 0.0069 -0.2144 0.043 Uiso 1 1 calc R . .
H38B H 0.0666 0.0259 -0.1787 0.043 Uiso 1 1 calc R . .
C39 C 0.0843(2) 0.0992(7) -0.2292(9) 0.048(3) Uani 1 1 d . . .
H39A H 0.0788 0.0958 -0.2943 0.072 Uiso 1 1 calc R . .
H39B H 0.0995 0.1109 -0.2308 0.072 Uiso 1 1 calc R . .
H39C H 0.0760 0.1301 -0.1947 0.072 Uiso 1 1 calc R . .
C40 C 0.0706(3) 0.2382(6) 0.1883(11) 0.055(4) Uani 1 1 d . . .
H40A H 0.0606 0.2660 0.2216 0.066 Uiso 1 1 calc R . .
H40B H 0.0805 0.2208 0.2362 0.066 Uiso 1 1 calc R . .
C41 C 0.0837(5) 0.2745(14) 0.115(2) 0.162(13) Uiso 1 1 d . . .
H41A H 0.0918 0.3068 0.1469 0.244 Uiso 1 1 calc R . .
H41B H 0.0740 0.2925 0.0677 0.244 Uiso 1 1 calc R . .
H41C H 0.0939 0.2473 0.0822 0.244 Uiso 1 1 calc R . .
C42 C 0.0327(5) 0.2156(12) 0.0797(19) 0.129(9) Uiso 1 1 d D . .
H42A H 0.0219 0.1860 0.0564 0.155 Uiso 1 1 calc R . .
H42B H 0.0257 0.2439 0.1249 0.155 Uiso 1 1 calc R . .
C43 C 0.0436(8) 0.251(2) -0.006(3) 0.30(3) Uiso 1 1 d D . .
H43A H 0.0325 0.2735 -0.0415 0.456 Uiso 1 1 calc R . .
H43B H 0.0508 0.2224 -0.0485 0.456 Uiso 1 1 calc R . .
H43C H 0.0542 0.2802 0.0190 0.456 Uiso 1 1 calc R . .
C44 C 0.0465(5) 0.1362(11) 0.2464(14) 0.121(9) Uiso 1 1 d D . .
H44A H 0.0353 0.1062 0.2285 0.145 Uiso 1 1 calc R . .
H44B H 0.0590 0.1131 0.2711 0.145 Uiso 1 1 calc R . .
C45 C 0.0372(6) 0.1770(17) 0.331(3) 0.202(17) Uiso 1 1 d . . .
H45A H 0.0333 0.1510 0.3846 0.304 Uiso 1 1 calc R . .
H45B H 0.0244 0.1989 0.3085 0.304 Uiso 1 1 calc R . .
H45C H 0.0482 0.2063 0.3507 0.304 Uiso 1 1 calc R . .
C46 C 0.0504(2) 0.4033(6) 0.4452(13) 0.058(5) Uani 1 1 d . A .
C47 C 0.0355(2) 0.4086(7) 0.3941(16) 0.072(6) Uani 1 1 d . . .
C48 C 0.0188(2) 0.4107(6) 0.3258(16) 0.074(6) Uani 1 1 d . A .
C49 C 0.1208(2) 0.4709(8) 0.4407(12) 0.068(5) Uani 1 1 d . . .
H49A H 0.1266 0.4731 0.5063 0.082 Uiso 1 1 calc R A .
H49B H 0.1251 0.4312 0.4139 0.082 Uiso 1 1 calc R . .
C50 C 0.1313(3) 0.5198(8) 0.3831(15) 0.081(6) Uani 1 1 d . A .
H50A H 0.1469 0.5140 0.3834 0.121 Uiso 1 1 calc R . .
H50B H 0.1278 0.5596 0.4106 0.121 Uiso 1 1 calc R . .
H50C H 0.1260 0.5180 0.3175 0.121 Uiso 1 1 calc R . .
C51 C 0.0855(3) 0.5470(7) 0.4956(15) 0.075(5) Uani 1 1 d . . .
H51A H 0.0928 0.5512 0.5579 0.090 Uiso 1 1 calc R A .
H51B H 0.0916 0.5783 0.4526 0.090 Uiso 1 1 calc R . .
C52 C 0.0619(3) 0.5595(7) 0.5090(14) 0.072(5) Uani 1 1 d . A .
H52A H 0.0599 0.6003 0.5356 0.108 Uiso 1 1 calc R . .
H52B H 0.0557 0.5294 0.5528 0.108 Uiso 1 1 calc R . .
H52C H 0.0545 0.5569 0.4475 0.108 Uiso 1 1 calc R . .
C53 C 0.0827(2) 0.4768(8) 0.3244(11) 0.062(5) Uani 1 1 d D . .
H53A H 0.0671 0.4858 0.3220 0.075 Uiso 1 1 calc R A .
H53B H 0.0905 0.5098 0.2908 0.075 Uiso 1 1 calc R . .
C54 C 0.0874(5) 0.4144(11) 0.275(2) 0.141(11) Uiso 1 1 d D A .
H54A H 0.0825 0.4162 0.2084 0.212 Uiso 1 1 calc R . .
H54B H 0.0796 0.3821 0.3082 0.212 Uiso 1 1 calc R . .
H54C H 0.1028 0.4061 0.2766 0.212 Uiso 1 1 calc R . .
C55 C 0.0750(3) 0.2583(10) 0.6395(17) 0.031(5) Uani 0.50 1 d PDU A 1
H55A H 0.0899 0.2645 0.6615 0.037 Uiso 0.50 1 calc PR A 1
H55B H 0.0679 0.2294 0.6836 0.037 Uiso 0.50 1 calc PR A 1
C56 C 0.0753(5) 0.2308(13) 0.539(2) 0.052(8) Uani 0.50 1 d PDU A 1
H56A H 0.0833 0.1923 0.5399 0.078 Uiso 0.50 1 calc PR A 1
H56B H 0.0824 0.2591 0.4950 0.078 Uiso 0.50 1 calc PR A 1
H56C H 0.0605 0.2234 0.5175 0.078 Uiso 0.50 1 calc PR A 1
C57 C 0.0329(3) 0.3115(11) 0.6096(16) 0.034(5) Uani 0.50 1 d PDU A 1
H57A H 0.0323 0.3057 0.5398 0.040 Uiso 0.50 1 calc PR A 1
H57B H 0.0289 0.2724 0.6397 0.040 Uiso 0.50 1 calc PR A 1
C58 C 0.0160(4) 0.3597(10) 0.6380(18) 0.037(6) Uiso 0.50 1 d PDU A 1
H58A H 0.0017 0.3463 0.6178 0.056 Uiso 0.50 1 calc PR A 1
H58B H 0.0195 0.3984 0.6071 0.056 Uiso 0.50 1 calc PR A 1
H58C H 0.0161 0.3651 0.7073 0.056 Uiso 0.50 1 calc PR A 1
C59 C 0.0595(4) 0.3497(9) 0.7684(13) 0.031(5) Uani 0.50 1 d PDU A 1
H59A H 0.0743 0.3558 0.7918 0.037 Uiso 0.50 1 calc PR A 1
H59B H 0.0518 0.3889 0.7752 0.037 Uiso 0.50 1 calc PR A 1
C60 C 0.0483(4) 0.3026(10) 0.8329(18) 0.038(6) Uani 0.50 1 d PDU A 1
H60A H 0.0483 0.3172 0.8987 0.057 Uiso 0.50 1 calc PR A 1
H60B H 0.0561 0.2639 0.8294 0.057 Uiso 0.50 1 calc PR A 1
H60C H 0.0335 0.2965 0.8115 0.057 Uiso 0.50 1 calc PR A 1
C55' C 0.0745(4) 0.2409(11) 0.5832(16) 0.026(5) Uiso 0.50 1 d PDU A 2
H55C H 0.0892 0.2511 0.6062 0.032 Uiso 0.50 1 calc PR A 2
H55D H 0.0687 0.2081 0.6241 0.032 Uiso 0.50 1 calc PR A 2
C56' C 0.0758(5) 0.2184(13) 0.480(2) 0.056(8) Uani 0.50 1 d PDU A 2
H56D H 0.0852 0.1827 0.4766 0.083 Uiso 0.50 1 calc PR A 2
H56E H 0.0817 0.2507 0.4394 0.083 Uiso 0.50 1 calc PR A 2
H56F H 0.0614 0.2074 0.4576 0.083 Uiso 0.50 1 calc PR A 2
C57' C 0.0519(4) 0.3150(10) 0.7200(15) 0.038(6) Uani 0.50 1 d PDU A 2
H57C H 0.0414 0.2835 0.7391 0.045 Uiso 0.50 1 calc PR A 2
H57D H 0.0654 0.3073 0.7550 0.045 Uiso 0.50 1 calc PR A 2
C58' C 0.0432(5) 0.3776(11) 0.7471(19) 0.047(7) Uani 0.50 1 d PDU A 2
H58D H 0.0406 0.3791 0.8160 0.071 Uiso 0.50 1 calc PR A 2
H58E H 0.0297 0.3851 0.7134 0.071 Uiso 0.50 1 calc PR A 2
H58F H 0.0537 0.4088 0.7295 0.071 Uiso 0.50 1 calc PR A 2
C59' C 0.0319(3) 0.2830(9) 0.5401(16) 0.030(5) Uani 0.50 1 d PDU A 2
H59C H 0.0334 0.2838 0.4700 0.036 Uiso 0.50 1 calc PR A 2
H59D H 0.0295 0.2402 0.5591 0.036 Uiso 0.50 1 calc PR A 2
C60' C 0.0117(4) 0.3203(12) 0.568(2) 0.058(8) Uani 0.50 1 d PDU A 2
H60D H -0.0010 0.3031 0.5360 0.087 Uiso 0.50 1 calc PR A 2
H60E H 0.0136 0.3626 0.5472 0.087 Uiso 0.50 1 calc PR A 2
H60F H 0.0097 0.3189 0.6367 0.087 Uiso 0.50 1 calc PR A 2

loop_
_atom_site_aniso_label
_atom_site_aniso_U_11
_atom_site_aniso_U_22
_atom_site_aniso_U_33
_atom_site_aniso_U_23
_atom_site_aniso_U_13
_atom_site_aniso_U_12
Pt1 0.01471(19) 0.02155(16) 0.02136(16) -0.00227(14) 0.00110(16) 0.00006(14)
Pt2 0.0171(2) 0.02209(17) 0.02241(17) 0.00222(14) 0.00308(15) 0.00175(15)
Pt3 0.0143(2) 0.02620(19) 0.02325(18) -0.00173(15) -0.00488(16) 0.00258(15)
Pt4 0.0302(3) 0.0389(2) 0.0639(4) 0.0317(2) 0.0231(3) 0.0165(2)
I1 0.0209(4) 0.0376(4) 0.0340(4) -0.0038(3) 0.0093(3) 0.0014(3)
I2 0.0296(4) 0.0569(5) 0.0312(4) 0.0106(4) 0.0117(3) 0.0101(4)
I3 0.0240(4) 0.0419(4) 0.0327(4) -0.0013(3) -0.0125(3) 0.0037(3)
I4 0.1100(10) 0.0409(5) 0.0250(4) 0.0034(3) -0.0122(5) 0.0207(5)
P1 0.0224(15) 0.0234(12) 0.0242(13) -0.0049(10) -0.0012(11) -0.0007(11)
P2 0.0162(13) 0.0241(12) 0.0238(13) 0.0003(11) -0.0020(11) -0.0015(10)
P3 0.0227(15) 0.0221(12) 0.0339(14) 0.0048(11) -0.0069(12) 0.0009(11)
P4 0.0235(15) 0.0247(12) 0.0260(13) 0.0029(11) 0.0006(11) 0.0052(11)
P5 0.0175(14) 0.0248(12) 0.0348(14) -0.0048(12) -0.0027(12) 0.0048(10)
P6 0.0178(15) 0.0489(18) 0.0411(17) -0.0205(15) 0.0026(13) -0.0009(13)
P7 0.0279(16) 0.0281(13) 0.0257(13) 0.0051(12) -0.0065(12) -0.0080(11)
P8 0.018(3) 0.021(2) 0.022(3) -0.001(2) 0.001(2) -0.004(2)
P8' 0.022(3) 0.021(2) 0.021(3) 0.004(2) -0.001(2) -0.001(2)
B1 0.023(7) 0.036(7) 0.026(6) -0.014(5) -0.005(5) 0.000(5)
B2 0.030(8) 0.031(6) 0.029(6) 0.011(5) 0.003(5) 0.010(5)
B3 0.016(6) 0.020(5) 0.038(7) 0.002(5) 0.007(5) -0.010(4)
B4 0.013(6) 0.034(6) 0.024(5) -0.003(5) 0.006(4) 0.004(5)
B5 0.032(8) 0.029(6) 0.021(6) -0.006(5) 0.004(5) -0.009(5)
B6 0.029(7) 0.040(7) 0.030(6) 0.006(5) -0.005(6) 0.005(6)
B7 0.024(7) 0.022(6) 0.049(8) 0.007(5) 0.016(6) 0.004(5)
B8 0.023(7) 0.029(6) 0.038(7) -0.009(5) 0.005(5) 0.002(5)
B9 0.016(6) 0.024(6) 0.039(7) -0.003(5) 0.006(5) 0.003(5)
B10 0.029(8) 0.038(7) 0.028(6) -0.012(5) 0.006(5) 0.002(6)
B11 0.030(8) 0.035(7) 0.041(7) 0.007(6) -0.009(6) -0.006(6)
B12 0.033(8) 0.037(7) 0.033(7) -0.011(6) -0.010(6) 0.002(6)
B13 0.023(7) 0.029(6) 0.059(9) 0.006(6) -0.017(7) -0.008(6)
B14 0.022(7) 0.046(8) 0.043(8) -0.002(6) -0.009(6) -0.005(6)
B15 0.027(8) 0.025(6) 0.063(9) -0.004(6) -0.018(7) 0.005(5)
B17 0.016(8) 0.059(10) 0.088(13) -0.024(9) 0.014(8) -0.011(7)
B18 0.031(9) 0.041(8) 0.055(9) 0.014(7) 0.002(7) 0.019(6)
C1 0.023(6) 0.019(4) 0.021(5) -0.003(4) -0.009(4) -0.008(4)
C2 0.019(6) 0.027(5) 0.021(5) -0.006(4) -0.003(4) 0.002(4)
C3 0.024(6) 0.021(5) 0.023(5) -0.006(4) -0.001(4) -0.004(4)
C4 0.014(5) 0.027(5) 0.030(5) 0.001(4) 0.008(4) 0.001(4)
C5 0.029(7) 0.034(6) 0.028(5) 0.012(5) 0.009(5) 0.009(5)
C6 0.023(6) 0.023(5) 0.030(5) -0.001(4) -0.003(5) 0.010(4)
C7 0.047(8) 0.025(5) 0.030(6) -0.001(5) -0.004(5) -0.005(5)
C8 0.068(11) 0.065(9) 0.026(6) -0.012(6) -0.010(7) -0.007(8)
C9 0.025(6) 0.027(5) 0.039(6) -0.012(5) 0.000(5) -0.006(5)
C10 0.071(10) 0.020(5) 0.061(8) -0.003(5) -0.001(8) 0.017(6)
C11 0.023(6) 0.036(6) 0.033(6) -0.014(5) 0.010(5) -0.009(5)
C12 0.029(7) 0.070(9) 0.041(7) -0.024(7) -0.010(6) 0.003(6)
C13 0.023(6) 0.036(6) 0.050(7) -0.009(5) -0.005(5) -0.002(5)
C14 0.050(9) 0.023(5) 0.085(11) 0.002(6) -0.001(8) 0.015(6)
C15 0.039(8) 0.041(6) 0.042(7) 0.000(5) 0.003(6) -0.012(6)
C16 0.064(12) 0.087(12) 0.055(9) -0.021(9) 0.001(8) -0.044(10)
C17 0.018(6) 0.050(7) 0.038(6) 0.003(5) -0.012(5) -0.003(5)
C18 0.027(7) 0.049(7) 0.032(6) 0.022(5) -0.005(5) -0.006(5)
C19 0.039(8) 0.050(7) 0.077(10) 0.031(8) 0.027(8) 0.031(6)
C20 0.123(16) 0.025(6) 0.053(9) -0.004(6) 0.038(10) 0.011(8)
C21 0.046(8) 0.025(5) 0.037(6) 0.015(5) 0.013(6) 0.012(5)
C22 0.053(10) 0.030(6) 0.104(13) 0.006(8) 0.027(9) -0.010(6)
C25 0.021(7) 0.053(7) 0.046(7) 0.014(6) -0.003(5) 0.006(6)
C26 0.035(8) 0.057(8) 0.066(9) 0.021(7) 0.003(7) 0.014(7)
C27 0.018(6) 0.045(6) 0.024(5) 0.013(5) -0.004(4) 0.007(5)
C28 0.024(7) 0.069(9) 0.028(6) 0.003(6) -0.002(5) 0.001(6)
C29 0.059(10) 0.037(6) 0.045(7) -0.010(6) -0.011(7) 0.018(6)
C30 0.088(13) 0.030(6) 0.066(9) -0.013(6) -0.035(9) 0.009(7)
C31 0.009(5) 0.029(5) 0.036(5) 0.000(5) 0.005(5) 0.010(4)
C32 0.012(5) 0.032(5) 0.030(5) 0.006(4) -0.010(4) 0.001(4)
C33 0.011(5) 0.033(5) 0.034(6) -0.001(4) -0.011(4) 0.006(4)
C34 0.011(5) 0.048(7) 0.051(7) -0.010(6) -0.007(5) 0.003(5)
C35 0.024(7) 0.062(8) 0.046(7) -0.003(6) 0.004(6) 0.008(6)
C36 0.052(9) 0.024(5) 0.068(9) 0.002(6) -0.002(8) 0.007(6)
C37 0.072(11) 0.034(6) 0.058(9) 0.015(7) 0.005(8) -0.009(7)
C38 0.022(6) 0.049(7) 0.037(6) -0.018(5) -0.003(5) 0.003(5)
C39 0.027(7) 0.078(10) 0.039(7) 0.008(7) 0.000(6) 0.003(7)
C40 0.051(10) 0.043(8) 0.071(10) -0.018(7) -0.008(8) 0.013(7)
C46 0.017(7) 0.039(7) 0.119(13) 0.044(8) 0.023(8) 0.005(5)
C47 0.006(6) 0.045(8) 0.166(19) 0.044(10) 0.002(9) -0.003(6)
C48 0.015(7) 0.034(7) 0.173(19) 0.033(10) -0.026(9) 0.006(5)
C49 0.039(9) 0.090(12) 0.075(11) 0.050(10) -0.009(8) -0.013(8)
C50 0.043(10) 0.083(12) 0.117(16) 0.052(12) -0.024(10) -0.024(9)
C51 0.078(13) 0.046(8) 0.102(13) -0.023(9) 0.005(12) -0.024(8)
C52 0.082(13) 0.044(8) 0.090(12) -0.019(9) 0.002(11) 0.022(8)
C53 0.032(8) 0.102(13) 0.053(9) 0.022(9) -0.012(7) -0.035(8)
C55 0.020(12) 0.032(11) 0.041(12) 0.000(10) 0.002(10) 0.002(9)
C56 0.06(2) 0.041(15) 0.057(17) -0.022(14) -0.012(17) -0.006(13)
C57 0.016(12) 0.048(14) 0.037(13) 0.014(11) 0.003(10) 0.005(10)
C59 0.046(15) 0.027(10) 0.019(10) 0.005(8) -0.023(10) -0.009(10)
C60 0.025(13) 0.039(12) 0.049(14) 0.015(10) 0.005(11) 0.010(10)
C56' 0.06(2) 0.046(16) 0.057(19) -0.029(15) -0.014(16) 0.002(14)
C57' 0.037(15) 0.044(12) 0.033(12) 0.003(11) 0.000(11) 0.008(11)
C58' 0.06(2) 0.043(13) 0.041(14) -0.014(11) -0.018(14) -0.002(12)
C59' 0.022(11) 0.028(10) 0.039(13) 0.005(10) -0.009(9) 0.005(8)
C60' 0.025(14) 0.060(17) 0.09(2) 0.036(17) 0.019(14) 0.012(11)

loop_
_geom_bond_atom_site_label_1
_geom_bond_atom_site_label_2
_geom_bond_distance
_geom_bond_site_symmetry_2
_geom_bond_publ_flag
Pt1 C1 1.933(11) . ?
Pt1 P2 2.315(3) . ?
Pt1 P1 2.323(3) . ?
Pt1 I1 2.6411(8) . ?
Pt2 C6 1.954(11) . ?
Pt2 P3 2.313(3) . ?
Pt2 P4 2.316(3) . ?
Pt2 I2 2.6430(9) . ?
Pt3 C31 1.988(11) . ?
Pt3 P6 2.302(3) . ?
Pt3 P5 2.312(3) . ?
Pt3 I3 2.6493(8) . ?
Pt4 C46 2.004(17) . ?
Pt4 P8 2.297(5) . ?
Pt4 P7 2.309(3) . ?
Pt4 P8' 2.392(5) . ?
Pt4 I4 2.6379(13) . ?
P1 C9 1.832(11) . ?
P1 C7 1.833(11) . ?
P1 C11 1.837(11) . ?
P2 C15 1.817(12) . ?
P2 C17 1.823(11) . ?
P2 C13 1.839(12) . ?
P3 C19 1.822(14) . ?
P3 C21 1.825(11) . ?
P3 C23 1.83(2) . ?
P4 C25 1.814(13) . ?
P4 C29 1.824(12) . ?
P4 C27 1.826(11) . ?
P5 C36 1.820(12) . ?
P5 C34 1.824(12) . ?
P5 C38 1.846(12) . ?
P6 C40 1.804(15) . ?
P6 C42 1.81(3) . ?
P6 C44 1.898(16) . ?
P7 C51 1.802(15) . ?
P7 C53 1.816(15) . ?
P7 C49 1.819(16) . ?
P8 C59 1.81(2) . ?
P8 C55 1.82(2) . ?
P8 C57 1.84(2) . ?
P8' C57' 1.82(2) . ?
P8' C59' 1.82(2) . ?
P8' C55' 1.86(2) . ?
B1 C3 1.730(15) . ?
B1 B6 1.742(19) . ?
B1 B10 1.750(19) . ?
B1 B2 1.772(18) . ?
B1 B5 1.788(19) . ?
B2 C3 1.743(15) . ?
B2 B7 1.78(2) . ?
B2 B6 1.787(19) . ?
B2 B3 1.807(19) . ?
B3 C3 1.719(15) . ?
B3 B7 1.742(18) . ?
B3 B4 1.788(17) . ?
B3 B8 1.789(18) . ?
B4 C3 1.732(16) . ?
B4 B9 1.753(16) . ?
B4 B8 1.764(18) . ?
B4 B5 1.768(17) . ?
B5 C3 1.732(16) . ?
B5 B10 1.779(18) . ?
B5 B9 1.780(18) . ?
B6 C4 1.716(17) . ?
B6 B10 1.740(19) . ?
B6 B7 1.79(2) . ?
B7 C4 1.729(16) . ?
B7 B8 1.800(19) . ?
B8 C4 1.716(17) . ?
B8 B9 1.765(17) . ?
B9 C4 1.727(16) . ?
B9 B10 1.807(19) . ?
B10 C4 1.725(17) . ?
B11 C33 1.721(18) . ?
B11 B14 1.75(2) 2_554 ?
B11 B15 1.76(2) 2_554 ?
B11 B12 1.762(19) . ?
B11 B15 1.77(2) . ?
B12 C33 1.740(17) . ?
B12 B13 1.79(2) 2_554 ?
B12 B14 1.797(19) 2_554 ?
B12 B13 1.83(2) . ?
B13 C33 1.728(17) . ?
B13 B13 1.77(3) 2_554 ?
B13 B12 1.79(2) 2_554 ?
B13 B14 1.80(2) . ?
B14 B11 1.75(2) 2_554 ?
B14 C33 1.752(18) . ?
B14 B12 1.797(19) 2_554 ?
B14 B15 1.80(2) . ?
B15 C33 1.741(16) . ?
B15 B15 1.75(3) 2_554 ?
B15 B11 1.76(2) 2_554 ?
B16 B19 1.59(4) 2 ?
B16 B17 1.66(3) . ?
B16 B20 1.81(5) 2 ?
B16 C48 1.92(4) . ?
B16 B20 1.97(5) . ?
B17 C48 1.70(3) . ?
B17 B18 1.74(2) 2 ?
B17 B18 1.75(2) . ?
B17 B19 1.79(3) 2 ?
B18 C48 1.720(18) . ?
B18 B17 1.74(2) 2 ?
B18 B18 1.75(3) 2 ?
B18 B19 1.75(3) . ?
B19 B16 1.59(4) 2 ?
B19 C48 1.75(3) . ?
B19 B17 1.79(3) 2 ?
B19 B20 1.832(19) . ?
B20 C48 1.66(4) . ?
B20 B20 1.72(8) 2 ?
B20 B16 1.81(5) 2 ?
C1 C2 1.206(15) . ?
C2 C3 1.437(15) . ?
C4 C5 1.464(15) . ?
C5 C6 1.177(16) . ?
C7 C8 1.525(16) . ?
C9 C10 1.518(17) . ?
C11 C12 1.518(17) . ?
C13 C14 1.549(17) . ?
C15 C16 1.527(17) . ?
C17 C18 1.500(15) . ?
C19 C20 1.53(2) . ?
C21 C22 1.491(19) . ?
C23 C24 1.35(3) . ?
C25 C26 1.559(17) . ?
C27 C28 1.515(16) . ?
C29 C30 1.56(2) . ?
C31 C32 1.168(15) . ?
C32 C33 1.449(14) . ?
C34 C35 1.539(17) . ?
C36 C37 1.52(2) . ?
C38 C39 1.528(18) . ?
C40 C41 1.54(3) . ?
C42 C43 1.591(19) . ?
C44 C45 1.59(4) . ?
C46 C47 1.18(2) . ?
C47 C48 1.41(2) . ?
C49 C50 1.49(2) . ?
C51 C52 1.51(2) . ?
C53 C54 1.567(17) . ?
C55 C56 1.539(17) . ?
C57 C58 1.54(3) . ?
C59 C60 1.54(2) . ?
C55' C56' 1.54(2) . ?
C57' C58' 1.53(3) . ?
C59' C60' 1.55(2) . ?
